data_4314117
loop_
_publ_author_name
'Oleg Palchik'
'Ratnasabapathy G. Iyer'
'J. H. Liao'
'Mercouri G. Kanatzidis'

_publ_section_title
;
 K10M4Sn4S17 (M = Mn, Fe, Co, Zn): Soluble Quaternary Sulfides with the
 Discrete [M4Sn4S17]10- Supertetrahedral Clusters
;
_journal_name_full 'Inorganic Chemistry'
_journal_page_first 5052
_journal_page_last 5054
_journal_paper_doi 10.1021/ic034600l
_journal_volume 42
_journal_year 2003
_chemical_formula_sum 'K10 Mn4 S17 Sn4'
_chemical_formula_weight 1630.54
_chemical_name_systematic
; 
 ? 
;
_space_group_IT_number 215
_symmetry_cell_setting cubic
_symmetry_space_group_name_Hall 'P -4 2 3'
_symmetry_space_group_name_H-M 'P -4 3 m'
_atom_sites_solution_hydrogens geom
_atom_sites_solution_primary direct
_atom_sites_solution_secondary difmap
_audit_creation_method SHELXL-97
_cell_angle_alpha 90.00
_cell_angle_beta 90.00
_cell_angle_gamma 90.00
_cell_formula_units_Z 1
_cell_length_a 10.064(2)
_cell_length_b 10.064(2)
_cell_length_c 10.064(2)
_cell_measurement_temperature 293(2)
_cell_volume 1019.3(4)
_computing_structure_refinement 'SHELXL-97 (Sheldrick, 1997)'
_computing_structure_solution 'SHELXS-97 (Sheldrick, 1990)'
_diffrn_ambient_temperature 293(2)
_diffrn_measured_fraction_theta_full 0.956
_diffrn_measured_fraction_theta_max 0.956
_diffrn_radiation_monochromator graphite
_diffrn_radiation_source 'fine-focus sealed tube'
_diffrn_radiation_type MoK\a
_diffrn_radiation_wavelength 0.71073
_diffrn_reflns_av_R_equivalents 0.0525
_diffrn_reflns_av_sigmaI/netI 0.0278
_diffrn_reflns_limit_h_max 10
_diffrn_reflns_limit_h_min -6
_diffrn_reflns_limit_k_max 12
_diffrn_reflns_limit_k_min -11
_diffrn_reflns_limit_l_max 5
_diffrn_reflns_limit_l_min -12
_diffrn_reflns_number 2947
_diffrn_reflns_theta_full 27.76
_diffrn_reflns_theta_max 27.76
_diffrn_reflns_theta_min 2.02
_exptl_absorpt_coefficient_mu 5.499
_exptl_crystal_density_diffrn 2.656
_exptl_crystal_density_method 'not measured'
_exptl_crystal_F_000 762
_refine_diff_density_max 0.497
_refine_diff_density_min -0.608
_refine_diff_density_rms 0.109
_refine_ls_abs_structure_details 'Flack H D (1983), Acta Cryst. A39, 876-881'
_refine_ls_abs_structure_Flack 0.00
_refine_ls_extinction_method none
_refine_ls_goodness_of_fit_ref 1.114
_refine_ls_hydrogen_treatment mixed
_refine_ls_matrix_type full
_refine_ls_number_parameters 26
_refine_ls_number_reflns 483
_refine_ls_number_restraints 0
_refine_ls_restrained_S_all 1.114
_refine_ls_R_factor_all 0.0282
_refine_ls_R_factor_gt 0.0209
_refine_ls_shift/su_max 0.000
_refine_ls_shift/su_mean 0.000
_refine_ls_structure_factor_coef Fsqd
_refine_ls_weighting_details 'calc w=1/[\s^2^(Fo^2^)+(0.0208P)^2^+0.1573P] where P=(Fo^2^+2Fc^2^)/3'
_refine_ls_weighting_scheme calc
_refine_ls_wR_factor_gt 0.0422
_refine_ls_wR_factor_ref 0.0450
_reflns_number_gt 436
_reflns_number_total 483
_reflns_threshold_expression >2sigma(I)
_cod_data_source_file ic034600lsi20030627_015853_2.cif
_cod_data_source_block ex18dm
_cod_original_cell_volume 1019.5(4)
_cod_database_code 4314117

loop_
_symmetry_equiv_pos_as_xyz
'x, y, z'
'-x, -y, z'
'-x, y, -z'
'x, -y, -z'
'z, x, y'
'z, -x, -y'
'-z, -x, y'
'-z, x, -y'
'y, z, x'
'-y, z, -x'
'y, -z, -x'
'-y, -z, x'
'y, x, z'
'-y, -x, z'
'y, -x, -z'
'-y, x, -z'
'x, z, y'
'-x, z, -y'
'-x, -z, y'
'x, -z, -y'
'z, y, x'
'z, -y, -x'
'-z, y, -x'
'-z, -y, x'

loop_
_atom_site_label
_atom_site_type_symbol
_atom_site_fract_x
_atom_site_fract_y
_atom_site_fract_z
_atom_site_U_iso_or_equiv
_atom_site_adp_type
_atom_site_occupancy
_atom_site_symmetry_multiplicity
_atom_site_calc_flag
_atom_site_refinement_flags
_atom_site_disorder_assembly
_atom_site_disorder_group
Sn1 Sn 0.22667(3) 0.22667(3) 0.22667(3) 0.02273(15) Uani 1 6 d S . .
Mn1 Mn 0.13607(7) 0.13607(7) -0.13607(7) 0.0246(3) Uani 1 6 d S . .
S1 S 0.0000 0.0000 0.0000 0.0196(9) Uani 1 24 d S . .
S2 S -0.00117(12) 0.27676(9) 0.27676(9) 0.0383(3) Uani 1 2 d S . .
S3 S 0.36056(15) 0.36056(15) 0.36056(15) 0.0633(9) Uani 1 6 d S . .
K1 K 0.0000 0.5000 0.0000 0.0451(7) Uani 1 8 d S . .
K2 K 0.33449(17) 0.33449(17) -0.33449(17) 0.0974(13) Uani 1 6 d S . .
K3 K -0.0562(4) 0.5000 0.5000 0.0402(9) Uani 0.50 4 d SP . .

loop_
_atom_site_aniso_label
_atom_site_aniso_U_11
_atom_site_aniso_U_22
_atom_site_aniso_U_33
_atom_site_aniso_U_23
_atom_site_aniso_U_13
_atom_site_aniso_U_12
Sn1 0.02273(15) 0.02273(15) 0.02273(15) -0.00312(13) -0.00312(13) -0.00312(13)
Mn1 0.0246(3) 0.0246(3) 0.0246(3) 0.0021(3) 0.0021(3) -0.0021(3)
S1 0.0196(9) 0.0196(9) 0.0196(9) 0.000 0.000 0.000
S2 0.0271(6) 0.0439(5) 0.0439(5) -0.0222(8) 0.0018(4) 0.0018(4)
S3 0.0633(9) 0.0633(9) 0.0633(9) -0.0234(8) -0.0234(8) -0.0234(8)
K1 0.0490(12) 0.0374(15) 0.0490(12) 0.000 0.000 0.000
K2 0.0974(13) 0.0974(13) 0.0974(13) 0.0349(10) 0.0349(10) -0.0349(10)
K3 0.060(2) 0.0302(11) 0.0302(11) 0.0006(15) 0.000 0.000

loop_
_atom_type_symbol
_atom_type_description
_atom_type_scat_dispersion_real
_atom_type_scat_dispersion_imag
_atom_type_scat_source
S S 0.1246 0.1234 'International Tables Vol C Tables 4.2.6.8 and 6.1.1.4'
K K 0.2009 0.2494 'International Tables Vol C Tables 4.2.6.8 and 6.1.1.4'
Mn Mn 0.3368 0.7283 'International Tables Vol C Tables 4.2.6.8 and 6.1.1.4'
Sn Sn -0.6537 1.4246 'International Tables Vol C Tables 4.2.6.8 and 6.1.1.4'

loop_
_geom_angle_atom_site_label_1
_geom_angle_atom_site_label_2
_geom_angle_atom_site_label_3
_geom_angle
_geom_angle_site_symmetry_1
_geom_angle_site_symmetry_3
_geom_angle_publ_flag
S3 Sn1 S2 107.99(3) . . ?
S3 Sn1 S2 107.99(3) . 5 ?
S2 Sn1 S2 110.91(3) . 5 ?
S3 Sn1 S2 107.99(3) . 9 ?
S2 Sn1 S2 110.91(3) . 9 ?
S2 Sn1 S2 110.91(3) 5 9 ?
S1 Mn1 S2 110.60(4) . 9 ?
S1 Mn1 S2 110.60(4) . 6 ?
S2 Mn1 S2 108.32(4) 9 6 ?
S1 Mn1 S2 110.60(4) . 3 ?
S2 Mn1 S2 108.32(4) 9 3 ?
S2 Mn1 S2 108.32(4) 6 3 ?
S1 Mn1 K2 180.00(8) . . ?
S2 Mn1 K2 69.40(4) 9 . ?
S2 Mn1 K2 69.40(4) 6 . ?
S2 Mn1 K2 69.40(4) 3 . ?
Mn1 S1 Mn1 109.5 4 3 ?
Mn1 S1 Mn1 109.5 4 2 ?
Mn1 S1 Mn1 109.5 3 2 ?
Mn1 S1 Mn1 109.5 4 . ?
Mn1 S1 Mn1 109.5 3 . ?
Mn1 S1 Mn1 109.5 2 . ?
Sn1 S2 Mn1 106.87(6) . 3 ?
Sn1 S2 K3 117.17(9) . . ?
Mn1 S2 K3 135.97(9) 3 . ?
Sn1 S2 K3 96.97(8) . 2_565 ?
Mn1 S2 K3 156.17(9) 3 2_565 ?
K3 S2 K3 20.20(14) . 2_565 ?
Sn1 S2 K2 176.49(6) . 3 ?
Mn1 S2 K2 69.63(5) 3 3 ?
K3 S2 K2 66.34(8) . 3 ?
K3 S2 K2 86.54(8) 2_565 3 ?
Sn1 S2 K1 88.01(2) . . ?
Mn1 S2 K1 85.05(2) 3 . ?
K3 S2 K1 96.05(2) . . ?
K3 S2 K1 95.98(2) 2_565 . ?
K2 S2 K1 91.63(2) 3 . ?
Sn1 S2 K1 88.01(2) . 5 ?
Mn1 S2 K1 85.05(2) 3 5 ?
K3 S2 K1 96.05(2) . 5 ?
K3 S2 K1 95.98(2) 2_565 5 ?
K2 S2 K1 91.63(2) 3 5 ?
K1 S2 K1 167.77(4) . 5 ?
Sn1 S3 K2 118.37(6) . 1_556 ?
Sn1 S3 K2 118.37(6) . 4_565 ?
K2 S3 K2 99.28(7) 1_556 4_565 ?
Sn1 S3 K2 118.37(6) . 3_655 ?
K2 S3 K2 99.28(7) 1_556 3_655 ?
K2 S3 K2 99.28(7) 4_565 3_655 ?
Sn1 S3 K3 87.68(5) . 6_556 ?
K2 S3 K3 65.14(2) 1_556 6_556 ?
K2 S3 K3 153.95(10) 4_565 6_556 ?
K2 S3 K3 65.14(2) 3_655 6_556 ?
Sn1 S3 K3 87.68(5) . 2_565 ?
K2 S3 K3 65.14(2) 1_556 2_565 ?
K2 S3 K3 65.14(2) 4_565 2_565 ?
K2 S3 K3 153.95(10) 3_655 2_565 ?
K3 S3 K3 119.837(8) 6_556 2_565 ?
Sn1 S3 K3 87.68(5) . 10_655 ?
K2 S3 K3 153.95(10) 1_556 10_655 ?
K2 S3 K3 65.14(2) 4_565 10_655 ?
K2 S3 K3 65.14(2) 3_655 10_655 ?
K3 S3 K3 119.837(8) 6_556 10_655 ?
K3 S3 K3 119.837(7) 2_565 10_655 ?
S2 K1 S2 66.47(4) 2_565 11_565 ?
S2 K1 S2 113.21(2) 2_565 10 ?
S2 K1 S2 179.62(4) 11_565 10 ?
S2 K1 S2 179.62(4) 2_565 3 ?
S2 K1 S2 113.21(2) 11_565 3 ?
S2 K1 S2 67.11(4) 10 3 ?
S2 K1 S2 113.21(2) 2_565 9 ?
S2 K1 S2 77.78(4) 11_565 9 ?
S2 K1 S2 102.22(4) 10 9 ?
S2 K1 S2 66.47(4) 3 9 ?
S2 K1 S2 77.78(4) 2_565 . ?
S2 K1 S2 113.21(2) 11_565 . ?
S2 K1 S2 66.47(4) 10 . ?
S2 K1 S2 102.22(4) 3 . ?
S2 K1 S2 67.11(4) 9 . ?
S2 K1 S2 67.11(4) 2_565 12_565 ?
S2 K1 S2 102.22(4) 11_565 12_565 ?
S2 K1 S2 77.78(4) 10 12_565 ?
S2 K1 S2 113.21(2) 3 12_565 ?
S2 K1 S2 179.62(4) 9 12_565 ?
S2 K1 S2 113.21(2) . 12_565 ?
S2 K1 S2 102.22(4) 2_565 4_565 ?
S2 K1 S2 67.11(4) 11_565 4_565 ?
S2 K1 S2 113.21(2) 10 4_565 ?
S2 K1 S2 77.78(4) 3 4_565 ?
S2 K1 S2 113.21(2) 9 4_565 ?
S2 K1 S2 179.62(4) . 4_565 ?
S2 K1 S2 66.47(4) 12_565 4_565 ?
S3 K2 S3 79.88(9) 4_565 3_655 ?
S3 K2 S3 79.88(9) 4_565 1_554 ?
S3 K2 S3 79.88(9) 3_655 1_554 ?
S3 K2 S2 105.29(4) 4_565 9 ?
S3 K2 S2 105.29(4) 3_655 9 ?
S3 K2 S2 173.13(9) 1_554 9 ?
S3 K2 S2 105.29(4) 4_565 3 ?
S3 K2 S2 173.13(9) 3_655 3 ?
S3 K2 S2 105.29(4) 1_554 3 ?
S2 K2 S2 69.20(6) 9 3 ?
S3 K2 S2 173.13(9) 4_565 6 ?
S3 K2 S2 105.29(4) 3_655 6 ?
S3 K2 S2 105.29(4) 1_554 6 ?
S2 K2 S2 69.20(6) 9 6 ?
S2 K2 S2 69.20(6) 3 6 ?
S3 K2 Mn1 132.16(6) 4_565 . ?
S3 K2 Mn1 132.16(6) 3_655 . ?
S3 K2 Mn1 132.16(6) 1_554 . ?
S2 K2 Mn1 40.97(4) 9 . ?
S2 K2 Mn1 40.97(4) 3 . ?
S2 K2 Mn1 40.97(4) 6 . ?
S3 K2 K3 64.81(4) 4_565 9 ?
S3 K2 K3 64.81(4) 3_655 9 ?
S3 K2 K3 133.04(10) 1_554 9 ?
S2 K2 K3 53.83(5) 9 9 ?
S2 K2 K3 112.95(6) 3 9 ?
S2 K2 K3 112.95(6) 6 9 ?
Mn1 K2 K3 94.81(6) . 9 ?
S3 K2 K3 133.04(10) 4_565 6 ?
S3 K2 K3 64.81(4) 3_655 6 ?
S3 K2 K3 64.81(4) 1_554 6 ?
S2 K2 K3 112.95(6) 9 6 ?
S2 K2 K3 112.95(6) 3 6 ?
S2 K2 K3 53.83(5) 6 6 ?
Mn1 K2 K3 94.81(6) . 6 ?
K3 K2 K3 119.306(18) 9 6 ?
S3 K2 K3 64.81(4) 4_565 2_564 ?
S3 K2 K3 133.04(10) 3_655 2_564 ?
S3 K2 K3 64.81(4) 1_554 2_564 ?
S2 K2 K3 112.95(6) 9 2_564 ?
S2 K2 K3 53.83(5) 3 2_564 ?
S2 K2 K3 112.95(6) 6 2_564 ?
Mn1 K2 K3 94.81(6) . 2_564 ?
K3 K2 K3 119.306(18) 9 2_564 ?
K3 K2 K3 119.306(18) 6 2_564 ?
S3 K2 K3 71.41(3) 4_565 10_655 ?
S3 K2 K3 71.41(3) 3_655 10_655 ?
S3 K2 K3 142.18(9) 1_554 10_655 ?
S2 K2 K3 44.69(3) 9 10_655 ?
S2 K2 K3 105.65(5) 3 10_655 ?
S2 K2 K3 105.65(5) 6 10_655 ?
Mn1 K2 K3 85.66(5) . 10_655 ?
K3 K2 K3 9.15(7) 9 10_655 ?
K3 K2 K3 120.209(3) 6 10_655 ?
K3 K2 K3 120.209(3) 2_564 10_655 ?
S3 K2 K3 71.41(3) 4_565 1_554 ?
S3 K2 K3 142.18(9) 3_655 1_554 ?
S3 K2 K3 71.41(3) 1_554 1_554 ?
S2 K2 K3 105.65(5) 9 1_554 ?
S2 K2 K3 44.69(3) 3 1_554 ?
S2 K2 K3 105.65(5) 6 1_554 ?
Mn1 K2 K3 85.66(5) . 1_554 ?
K3 K2 K3 120.209(3) 9 1_554 ?
K3 K2 K3 120.209(3) 6 1_554 ?
K3 K2 K3 9.15(7) 2_564 1_554 ?
K3 K2 K3 119.433(12) 10_655 1_554 ?
K3 K3 S2 80.11(8) 2_565 4_566 ?
K3 K3 S2 80.11(8) 2_565 . ?
S2 K3 S2 160.21(15) 4_566 . ?
K3 K3 S2 79.69(7) 2_565 3_556 ?
S2 K3 S2 88.24(2) 4_566 3_556 ?
S2 K3 S2 88.24(2) . 3_556 ?
K3 K3 S2 79.69(7) 2_565 2_565 ?
S2 K3 S2 88.24(2) 4_566 2_565 ?
S2 K3 S2 88.24(2) . 2_565 ?
S2 K3 S2 159.39(15) 3_556 2_565 ?
K3 K3 S3 147.06(5) 2_565 3_556 ?
S2 K3 S3 98.29(6) 4_566 3_556 ?
S2 K3 S3 98.29(6) . 3_556 ?
S2 K3 S3 67.36(6) 3_556 3_556 ?
S2 K3 S3 133.25(11) 2_565 3_556 ?
K3 K3 S3 147.06(5) 2_565 2_565 ?
S2 K3 S3 98.29(6) 4_566 2_565 ?
S2 K3 S3 98.29(6) . 2_565 ?
S2 K3 S3 133.25(11) 3_556 2_565 ?
S2 K3 S3 67.36(6) 2_565 2_565 ?
S3 K3 S3 65.89(11) 3_556 2_565 ?
K3 K3 K2 139.93(6) 2_565 3 ?
S2 K3 K2 139.96(12) 4_566 3 ?
S2 K3 K2 59.82(6) . 3 ?
S2 K3 K2 97.87(5) 3_556 3 ?
S2 K3 K2 97.87(5) 2_565 3 ?
S3 K3 K2 50.04(6) 3_556 3 ?
S3 K3 K2 50.04(6) 2_565 3 ?
K3 K3 K2 139.93(6) 2_565 2_566 ?
S2 K3 K2 59.82(6) 4_566 2_566 ?
S2 K3 K2 139.96(12) . 2_566 ?
S2 K3 K2 97.87(5) 3_556 2_566 ?
S2 K3 K2 97.87(5) 2_565 2_566 ?
S3 K3 K2 50.04(6) 3_556 2_566 ?
S3 K3 K2 50.04(6) 2_565 2_566 ?
K2 K3 K2 80.14(12) 3 2_566 ?
K3 K3 K2 30.92(5) 2_565 1_556 ?
S2 K3 K2 81.52(7) 4_566 1_556 ?
S2 K3 K2 81.52(7) . 1_556 ?
S2 K3 K2 48.77(6) 3_556 1_556 ?
S2 K3 K2 110.62(11) 2_565 1_556 ?
S3 K3 K2 116.13(6) 3_556 1_556 ?
S3 K3 K2 177.98(8) 2_565 1_556 ?
K2 K3 K2 131.03(6) 3 1_556 ?
K2 K3 K2 131.03(6) 2_566 1_556 ?
K3 K3 K2 30.92(5) 2_565 4_565 ?
S2 K3 K2 81.52(7) 4_566 4_565 ?
S2 K3 K2 81.52(7) . 4_565 ?
S2 K3 K2 110.62(11) 3_556 4_565 ?
S2 K3 K2 48.77(6) 2_565 4_565 ?
S3 K3 K2 177.98(8) 3_556 4_565 ?
S3 K3 K2 116.13(6) 2_565 4_565 ?
K2 K3 K2 131.03(6) 3 4_565 ?
K2 K3 K2 131.03(6) 2_566 4_565 ?
K2 K3 K2 61.85(9) 1_556 4_565 ?

loop_
_geom_bond_atom_site_label_1
_geom_bond_atom_site_label_2
_geom_bond_distance
_geom_bond_site_symmetry_2
_geom_bond_publ_flag
Sn1 S3 2.334(3) . ?
Sn1 S2 2.4014(13) . ?
Sn1 S2 2.4014(13) 5 ?
Sn1 S2 2.4014(13) 9 ?
Mn1 S1 2.3720(14) . ?
Mn1 S2 2.4194(15) 9 ?
Mn1 S2 2.4194(15) 6 ?
Mn1 S2 2.4194(15) 3 ?
Mn1 K2 3.459(3) . ?
S1 Mn1 2.3720(14) 4 ?
S1 Mn1 2.3720(14) 3 ?
S1 Mn1 2.3720(14) 2 ?
S2 Mn1 2.4194(15) 3 ?
S2 K3 3.2254(16) . ?
S2 K3 3.2295(17) 2_565 ?
S2 K2 3.454(3) 3 ?
S2 K1 3.5787(8) . ?
S2 K1 3.5787(8) 5 ?
S3 K2 3.091(3) 1_556 ?
S3 K2 3.091(3) 4_565 ?
S3 K2 3.091(3) 3_655 ?
S3 K3 3.650(4) 6_556 ?
S3 K3 3.650(4) 2_565 ?
S3 K3 3.650(4) 10_655 ?
K1 S2 3.5787(8) 2_565 ?
K1 S2 3.5787(8) 11_565 ?
K1 S2 3.5787(8) 10 ?
K1 S2 3.5787(8) 3 ?
K1 S2 3.5787(8) 9 ?
K1 S2 3.5787(8) 12_565 ?
K1 S2 3.5787(8) 4_565 ?
K2 S3 3.091(3) 4_565 ?
K2 S3 3.091(3) 3_655 ?
K2 S3 3.091(3) 1_554 ?
K2 S2 3.454(3) 9 ?
K2 S2 3.454(3) 3 ?
K2 S2 3.454(3) 6 ?
K2 K3 3.660(3) 9 ?
K2 K3 3.660(3) 6 ?
K2 K3 3.660(3) 2_564 ?
K2 K3 4.584(4) 10_655 ?
K2 K3 4.584(4) 1_554 ?
K3 K3 1.132(8) 2_565 ?
K3 S2 3.2253(16) 4_566 ?
K3 S2 3.2295(17) 3_556 ?
K3 S2 3.2295(17) 2_565 ?
K3 S3 3.650(4) 3_556 ?
K3 S3 3.650(4) 2_565 ?
K3 K2 3.660(3) 3 ?
K3 K2 3.660(3) 2_566 ?
K3 K2 4.584(4) 1_556 ?
K3 K2 4.584(4) 4_565 ?
